data_9011253
loop_
_publ_author_name
'Marsh, R. E.'
'Herbstein, F. H.'

_publ_section_title
;
 More space-group changes
;
_journal_coden_ASTM ASBSDK
_journal_issue 1
_journal_name_full
;
 Acta Crystallographica, Section B: Structural Science
;
_journal_page_first 77
_journal_page_last 88
_journal_paper_doi 10.1107/s0108768187009492
_journal_volume 44
_journal_year 1988
_chemical_formula_structural Br4Tl2C4O2H8
_chemical_formula_sum 'C2 Br2 O Tl'
_space_group_IT_number 63
_symmetry_space_group_name_Hall '-C 2c 2'
_symmetry_space_group_name_H-M 'C m c m'
_cell_angle_alpha 90
_cell_angle_beta 90
_cell_angle_gamma 90
_cell_length_a 10.31
_cell_length_b 8.560
_cell_length_c 15.55
_cell_formula_units_Z 8
_cell_volume 1372.343
_database_code_amcsd 0009820
_exptl_crystal_density_diffrn 3.913
_cod_original_cell_volume 1372.344
_cod_original_formula_sum 'Br2 Tl C2 O'
_cod_database_code 9011253
_amcsd_formula_title Br4Tl2C4O2H8

loop_
_space_group_symop_operation_xyz
x,y,z
1/2+x,1/2+y,z
x,-y,1/2+z
1/2+x,1/2-y,1/2+z
-x,y,1/2-z
1/2-x,1/2+y,1/2-z
-x,y,z
1/2-x,1/2+y,z
x,-y,-z
1/2+x,1/2-y,-z
x,y,1/2-z
1/2+x,1/2+y,1/2-z
-x,-y,1/2+z
1/2-x,1/2-y,1/2+z
-x,-y,-z
1/2-x,1/2-y,-z

loop_
_atom_site_label
_atom_site_fract_x
_atom_site_fract_y
_atom_site_fract_z
_atom_site_U_iso_or_equiv
_atom_site_attached_hydrogens
Brl 0.50000 0.48970 0.38530 0.05760 0
Br3 0.29870 0.14780 0.25000 0.07290 0
TlI 0.50000 0.32420 0.25000 0.04150 0
Tl2 0.50000 0.82580 0.25000 0.05130 0
C12 0.61650 0.93950 0.47280 0.08350 2
O12 0.50000 0.93750 0.42130 0.09410 0

loop_
_cod_related_entry_id
_cod_related_entry_database
_cod_related_entry_code
1 AMCSD 0009820
